data_4313063
loop_
_publ_author_name
'Ok-Sang Jung'
'Yun Ju Kim'
'Young-A Lee'
'Ki-Min Park'
'Shim Sung Lee'

_publ_section_title
;
 Subtle Role of Polyatomic Anions in Molecular Construction: Structures
 and Properties of AgX Bearing 2,4'-Thiobis(pyridine) (X-= NO3-, BF4-,
 ClO4-, PF6-, CF3CO2-, and CF3SO3-)
;
_journal_name_full 'Inorganic Chemistry'
_journal_page_first 844
_journal_page_last 850
_journal_paper_doi 10.1021/ic025935q
_journal_volume 42
_journal_year 2003
_chemical_formula_sum 'C43 H32 Ag3 F9 N8 O9 S7'
_chemical_formula_weight 1523.80
_chemical_name_systematic
; 
 ? 
;
_space_group_IT_number 2
_symmetry_cell_setting triclinic
_symmetry_space_group_name_Hall '-P 1'
_symmetry_space_group_name_H-M 'P -1'
_atom_sites_solution_hydrogens geom
_atom_sites_solution_primary direct
_atom_sites_solution_secondary difmap
_audit_creation_method SHELXL-97
_cell_angle_alpha 67.1127(13)
_cell_angle_beta 71.4649(14)
_cell_angle_gamma 84.8140(16)
_cell_formula_units_Z 2
_cell_length_a 11.901(2)
_cell_length_b 15.473(3)
_cell_length_c 16.855(3)
_cell_measurement_temperature 293(2)
_cell_volume 2709.1(8)
_computing_structure_refinement 'SHELXL-97 (Sheldrick, 1997)'
_computing_structure_solution 'SHELXS-97 (Sheldrick, 1990)'
_diffrn_ambient_temperature 293(2)
_diffrn_measured_fraction_theta_full 0.689
_diffrn_measured_fraction_theta_max 0.689
_diffrn_radiation_monochromator graphite
_diffrn_radiation_source 'fine-focus sealed tube'
_diffrn_radiation_type MoK\a
_diffrn_radiation_wavelength 0.71073
_diffrn_reflns_av_R_equivalents 0.0201
_diffrn_reflns_av_sigmaI/netI 0.0308
_diffrn_reflns_limit_h_max 14
_diffrn_reflns_limit_h_min 0
_diffrn_reflns_limit_k_max 18
_diffrn_reflns_limit_k_min -18
_diffrn_reflns_limit_l_max 19
_diffrn_reflns_limit_l_min -19
_diffrn_reflns_number 6942
_diffrn_reflns_theta_full 25.04
_diffrn_reflns_theta_max 25.04
_diffrn_reflns_theta_min 1.38
_exptl_absorpt_coefficient_mu 1.435
_exptl_crystal_density_diffrn 1.868
_exptl_crystal_density_method 'not measured'
_exptl_crystal_F_000 1504
_exptl_crystal_size_max 0.42
_exptl_crystal_size_mid 0.20
_exptl_crystal_size_min 0.18
_refine_diff_density_max 3.845
_refine_diff_density_min -1.494
_refine_diff_density_rms 0.136
_refine_ls_extinction_method none
_refine_ls_goodness_of_fit_ref 1.046
_refine_ls_hydrogen_treatment mixed
_refine_ls_matrix_type full
_refine_ls_number_parameters 712
_refine_ls_number_reflns 6604
_refine_ls_number_restraints 0
_refine_ls_restrained_S_all 1.046
_refine_ls_R_factor_all 0.0701
_refine_ls_R_factor_gt 0.0682
_refine_ls_shift/su_max 0.375
_refine_ls_shift/su_mean 0.009
_refine_ls_structure_factor_coef Fsqd
_refine_ls_weighting_details 'calc w=1/[\s^2^(Fo^2^)+(0.1129P)^2^+16.9762P] where P=(Fo^2^+2Fc^2^)/3'
_refine_ls_weighting_scheme calc
_refine_ls_wR_factor_gt 0.1905
_refine_ls_wR_factor_ref 0.1927
_reflns_number_gt 6380
_reflns_number_total 6604
_reflns_threshold_expression >2sigma(I)
_cod_data_source_file ic025935q-3_s2_5.cif
_cod_data_source_block '[Ag3(2,4'-Py2S)4](CF3SO3)3'
_cod_depositor_comments
;
The following automatic conversions were performed:

'_symmetry_cell_setting' value 'Triclinic' changed to 'triclinic'
according to the built-in table from CIF Core dictionary named
'cif_core.dic' version 2.4.1 from 2010-06-29.

Automatic conversion script
Id: cif_fix_values 1646 2011-03-28 12:23:43Z adriana 
;
_cod_original_cell_volume 2709.0(8)
_cod_database_code 4313063

loop_
_symmetry_equiv_pos_as_xyz
'x, y, z'
'-x, -y, -z'

loop_
_atom_site_label
_atom_site_type_symbol
_atom_site_fract_x
_atom_site_fract_y
_atom_site_fract_z
_atom_site_U_iso_or_equiv
_atom_site_adp_type
_atom_site_occupancy
_atom_site_symmetry_multiplicity
_atom_site_calc_flag
_atom_site_refinement_flags
_atom_site_disorder_assembly
_atom_site_disorder_group
Ag1 Ag 0.02997(7) 0.23546(5) 0.25912(6) 0.0560(2) Uani 1 1 d . . .
Ag2 Ag 0.57306(8) -0.21094(6) 0.14275(6) 0.0694(3) Uani 1 1 d . . .
Ag3 Ag -0.48854(9) 0.68814(6) 0.35972(7) 0.0743(3) Uani 1 1 d . . .
S1 S -0.0530(2) 0.44049(17) 0.1365(2) 0.0577(7) Uani 1 1 d . . .
S2 S 0.1533(2) 0.04322(17) 0.3651(2) 0.0559(6) Uani 1 1 d . . .
S3 S 0.2091(2) 0.14870(17) 0.10511(19) 0.0530(6) Uani 1 1 d . . .
S4 S -0.1822(2) 0.29783(16) 0.40661(19) 0.0533(6) Uani 1 1 d . . .
N1 N -0.3145(8) 0.6717(6) 0.1410(6) 0.056(2) Uani 1 1 d . . .
N2 N -0.0810(7) 0.2697(6) 0.1527(6) 0.058(2) Uani 1 1 d . . .
N3 N 0.3946(7) -0.1991(6) 0.3609(6) 0.0519(19) Uani 1 1 d . . .
N4 N -0.0549(7) 0.0849(5) 0.3475(6) 0.052(2) Uani 1 1 d . . .
N5 N 0.4631(7) -0.0888(5) 0.1238(6) 0.054(2) Uani 1 1 d . . .
N6 N 0.2163(7) 0.2949(5) 0.1463(5) 0.0477(18) Uani 1 1 d . . .
N7 N -0.3896(8) 0.5632(6) 0.3725(6) 0.061(2) Uani 1 1 d . . .
N8 N 0.0503(7) 0.3030(6) 0.3607(6) 0.0519(19) Uani 1 1 d . . .
C1 C -0.1587(8) 0.5273(6) 0.1347(6) 0.048(2) Uani 1 1 d . . .
C2 C -0.1165(9) 0.6183(7) 0.1090(7) 0.053(2) Uani 1 1 d . . .
H2 H -0.0354 0.6319 0.0894 0.063 Uiso 1 1 calc R . .
C3 C -0.1959(9) 0.6880(7) 0.1130(7) 0.055(2) Uani 1 1 d . . .
H3 H -0.1669 0.7486 0.0959 0.065 Uiso 1 1 calc R . .
C4 C -0.3532(9) 0.5856(8) 0.1643(8) 0.061(3) Uani 1 1 d . . .
H4 H -0.4346 0.5742 0.1823 0.073 Uiso 1 1 calc R . .
C5 C -0.2803(8) 0.5109(7) 0.1638(7) 0.052(2) Uani 1 1 d . . .
H5 H -0.3122 0.4509 0.1826 0.063 Uiso 1 1 calc R . .
C6 C -0.1137(8) 0.3565(7) 0.1127(6) 0.048(2) Uani 1 1 d . . .
C7 C -0.1786(9) 0.3782(8) 0.0513(7) 0.061(3) Uani 1 1 d . . .
H7 H -0.1987 0.4396 0.0234 0.073 Uiso 1 1 calc R . .
C8 C -0.2115(10) 0.3077(10) 0.0334(8) 0.071(3) Uani 1 1 d . . .
H8 H -0.2557 0.3201 -0.0062 0.085 Uiso 1 1 calc R . .
C9 C -0.1781(11) 0.2159(10) 0.0754(10) 0.080(4) Uani 1 1 d . . .
H9 H -0.1998 0.1664 0.0645 0.096 Uiso 1 1 calc R . .
C10 C -0.1137(11) 0.2017(8) 0.1320(9) 0.071(3) Uani 1 1 d . . .
H10 H -0.0902 0.1411 0.1585 0.085 Uiso 1 1 calc R . .
C11 C 0.2386(8) -0.0564(6) 0.3671(6) 0.042(2) Uani 1 1 d . . .
C12 C 0.3359(9) -0.0642(7) 0.3960(7) 0.051(2) Uani 1 1 d . . .
H12 H 0.3500 -0.0219 0.4189 0.062 Uiso 1 1 calc R . .
C13 C 0.4125(9) -0.1354(8) 0.3909(7) 0.057(3) Uani 1 1 d . . .
H13 H 0.4794 -0.1391 0.4091 0.069 Uiso 1 1 calc R . .
C14 C 0.2992(9) -0.1912(7) 0.3341(7) 0.055(2) Uani 1 1 d . . .
H14 H 0.2853 -0.2360 0.3138 0.066 Uiso 1 1 calc R . .
C15 C 0.2196(8) -0.1210(6) 0.3345(7) 0.047(2) Uani 1 1 d . . .
H15 H 0.1552 -0.1172 0.3134 0.057 Uiso 1 1 calc R . .
C16 C 0.0058(8) 0.0099(6) 0.3815(6) 0.043(2) Uani 1 1 d . . .
C17 C -0.0468(9) -0.0788(7) 0.4299(7) 0.057(3) Uani 1 1 d . . .
H17 H -0.0030 -0.1298 0.4536 0.069 Uiso 1 1 calc R . .
C18 C -0.1634(9) -0.0902(7) 0.4422(7) 0.062(3) Uani 1 1 d . . .
H18 H -0.2001 -0.1496 0.4738 0.074 Uiso 1 1 calc R . .
C19 C -0.2279(9) -0.0142(8) 0.4083(8) 0.060(3) Uani 1 1 d . . .
H19 H -0.3080 -0.0213 0.4163 0.072 Uiso 1 1 calc R . .
C20 C -0.1705(9) 0.0723(7) 0.3624(7) 0.060(3) Uani 1 1 d . . .
H20 H -0.2139 0.1244 0.3407 0.072 Uiso 1 1 calc R . .
C21 C 0.3163(8) 0.0615(6) 0.1091(6) 0.043(2) Uani 1 1 d . . .
C22 C 0.2979(8) -0.0093(6) 0.0821(6) 0.048(2) Uani 1 1 d . . .
H22 H 0.2366 -0.0065 0.0581 0.057 Uiso 1 1 calc R . .
C23 C 0.3716(9) -0.0821(7) 0.0918(7) 0.051(2) Uani 1 1 d . . .
H23 H 0.3579 -0.1301 0.0754 0.062 Uiso 1 1 calc R . .
C24 C 0.4808(8) -0.0206(7) 0.1485(7) 0.051(2) Uani 1 1 d . . .
H24 H 0.5446 -0.0239 0.1700 0.061 Uiso 1 1 calc R . .
C25 C 0.4087(8) 0.0542(6) 0.1436(7) 0.048(2) Uani 1 1 d . . .
H25 H 0.4220 0.0996 0.1634 0.058 Uiso 1 1 calc R . .
C26 C 0.2839(8) 0.2474(6) 0.0977(6) 0.044(2) Uani 1 1 d . . .
C27 C 0.3976(9) 0.2758(7) 0.0425(7) 0.056(2) Uani 1 1 d . . .
H27 H 0.4418 0.2411 0.0097 0.067 Uiso 1 1 calc R . .
C28 C 0.4449(10) 0.3569(8) 0.0366(8) 0.065(3) Uani 1 1 d . . .
H28 H 0.5222 0.3777 0.0004 0.078 Uiso 1 1 calc R . .
C29 C 0.3757(10) 0.4067(7) 0.0854(8) 0.064(3) Uani 1 1 d . . .
H29 H 0.4053 0.4616 0.0831 0.077 Uiso 1 1 calc R . .
C30 C 0.2635(9) 0.3740(7) 0.1368(8) 0.060(3) Uani 1 1 d . . .
H30 H 0.2164 0.4095 0.1675 0.072 Uiso 1 1 calc R . .
C31 C -0.2571(8) 0.4038(6) 0.3946(6) 0.047(2) Uani 1 1 d . . .
C32 C -0.3796(8) 0.3981(7) 0.4132(7) 0.058(3) Uani 1 1 d . . .
H32 H -0.4189 0.3405 0.4340 0.070 Uiso 1 1 calc R . .
C33 C -0.4415(9) 0.4798(7) 0.4000(7) 0.060(3) Uani 1 1 d . . .
H33 H -0.5229 0.4762 0.4109 0.072 Uiso 1 1 calc R . .
C34 C -0.2707(9) 0.5685(7) 0.3549(8) 0.061(3) Uani 1 1 d . . .
H34 H -0.2330 0.6266 0.3349 0.073 Uiso 1 1 calc R . .
C35 C -0.2042(9) 0.4891(7) 0.3661(7) 0.053(2) Uani 1 1 d . . .
H35 H -0.1227 0.4943 0.3539 0.063 Uiso 1 1 calc R . .
C36 C -0.0462(8) 0.3229(6) 0.4165(7) 0.047(2) Uani 1 1 d . . .
C37 C -0.0428(10) 0.3526(8) 0.4844(7) 0.064(3) Uani 1 1 d . . .
H37 H -0.1119 0.3620 0.5251 0.077 Uiso 1 1 calc R . .
C38 C 0.0693(12) 0.3676(9) 0.4884(9) 0.076(3) Uani 1 1 d . . .
H38 H 0.0763 0.3895 0.5308 0.091 Uiso 1 1 calc R . .
C39 C 0.1665(12) 0.3498(10) 0.4305(10) 0.084(4) Uani 1 1 d . . .
H39 H 0.2414 0.3599 0.4321 0.101 Uiso 1 1 calc R . .
C40 C 0.1548(10) 0.3172(8) 0.3696(8) 0.068(3) Uani 1 1 d . . .
H40 H 0.2236 0.3038 0.3315 0.082 Uiso 1 1 calc R . .
O1 O 0.7674(11) 0.9050(10) 0.1122(9) 0.135(5) Uani 1 1 d . . .
O2 O 0.7377(11) 0.9661(10) 0.2283(11) 0.140(5) Uani 1 1 d . . .
O3 O 0.7602(17) 0.8063(11) 0.2592(11) 0.190(8) Uani 1 1 d . . .
C41 C 0.9395(18) 0.9071(19) 0.1666(17) 0.131(7) Uani 1 1 d . . .
S5 S 0.7819(3) 0.8988(3) 0.1939(3) 0.0794(9) Uani 1 1 d . . .
F1 F 0.9962(10) 0.8553(10) 0.1263(10) 0.166(5) Uani 1 1 d . . .
F2 F 0.9768(15) 0.9951(14) 0.1062(17) 0.237(10) Uani 1 1 d . . .
F3 F 0.9730(13) 0.9002(19) 0.2327(13) 0.274(13) Uani 1 1 d . . .
O4 O 0.6802(11) 0.4649(8) -0.2004(10) 0.141(5) Uani 1 1 d . . .
O5 O 0.6660(12) 0.3904(11) -0.2940(12) 0.161(7) Uani 1 1 d . . .
O6 O 0.6436(11) 0.3048(8) -0.1449(12) 0.185(8) Uani 1 1 d . . .
C42 C 0.8474(12) 0.3605(14) -0.2444(10) 0.093(5) Uani 1 1 d . . .
S6 S 0.6914(3) 0.3841(2) -0.2180(3) 0.0768(10) Uani 1 1 d . . .
F4 F 0.8718(9) 0.2862(10) -0.2634(9) 0.149(5) Uani 1 1 d . . .
F5 F 0.9084(10) 0.4287(11) -0.3171(10) 0.202(7) Uani 1 1 d . . .
F6 F 0.8917(11) 0.3555(15) -0.1865(10) 0.218(8) Uani 1 1 d . . .
S7 S 0.5081(7) 0.2079(10) 0.3645(7) 0.258(7) Uani 1 1 d . . .
O7 O 0.6454(9) 0.2523(11) 0.3167(15) 0.196(9) Uani 1 1 d . . .
O8 O 0.5259(16) 0.0918(10) 0.378(3) 0.37(2) Uani 1 1 d . . .
O9 O 0.4336(12) 0.2339(14) 0.4182(12) 0.180(7) Uani 1 1 d . . .
C43 C 0.504(3) 0.208(3) 0.275(2) 0.212(16) Uani 1 1 d . . .
F7 F 0.3806(9) 0.1772(10) 0.2973(12) 0.191(7) Uani 1 1 d . . .
F8 F 0.5684(13) 0.1859(17) 0.2188(12) 0.240(11) Uani 1 1 d . . .
F9 F 0.5008(17) 0.3258(13) 0.2428(17) 0.302(15) Uani 1 1 d . . .

loop_
_atom_site_aniso_label
_atom_site_aniso_U_11
_atom_site_aniso_U_22
_atom_site_aniso_U_33
_atom_site_aniso_U_23
_atom_site_aniso_U_13
_atom_site_aniso_U_12
Ag1 0.0487(4) 0.0413(4) 0.0752(5) -0.0217(4) -0.0182(4) 0.0101(3)
Ag2 0.0750(6) 0.0567(5) 0.0806(6) -0.0350(4) -0.0269(5) 0.0355(4)
Ag3 0.0765(6) 0.0644(6) 0.0847(6) -0.0350(5) -0.0304(5) 0.0409(5)
S1 0.0471(13) 0.0436(13) 0.0855(19) -0.0243(13) -0.0292(13) 0.0186(10)
S2 0.0482(13) 0.0438(13) 0.0884(19) -0.0346(13) -0.0296(13) 0.0158(10)
S3 0.0465(13) 0.0418(12) 0.0808(18) -0.0310(12) -0.0269(12) 0.0144(10)
S4 0.0423(12) 0.0393(12) 0.0740(17) -0.0223(12) -0.0132(12) 0.0086(10)
N1 0.063(5) 0.046(5) 0.065(5) -0.024(4) -0.029(4) 0.019(4)
N2 0.048(5) 0.050(5) 0.081(6) -0.034(4) -0.021(4) 0.016(4)
N3 0.052(5) 0.050(5) 0.058(5) -0.025(4) -0.020(4) 0.016(4)
N4 0.048(5) 0.036(4) 0.068(5) -0.015(4) -0.021(4) 0.010(3)
N5 0.055(5) 0.043(4) 0.060(5) -0.022(4) -0.011(4) 0.015(4)
N6 0.046(4) 0.037(4) 0.060(5) -0.023(4) -0.013(4) 0.011(3)
N7 0.057(5) 0.056(5) 0.068(6) -0.026(4) -0.020(4) 0.023(4)
N8 0.038(4) 0.051(4) 0.063(5) -0.022(4) -0.013(4) 0.015(3)
C1 0.050(5) 0.041(5) 0.050(5) -0.016(4) -0.018(4) 0.016(4)
C2 0.051(6) 0.047(5) 0.054(6) -0.017(5) -0.013(5) 0.008(4)
C3 0.056(6) 0.045(5) 0.063(6) -0.025(5) -0.016(5) 0.010(4)
C4 0.041(5) 0.064(7) 0.083(8) -0.037(6) -0.018(5) 0.016(5)
C5 0.047(5) 0.039(5) 0.066(6) -0.019(5) -0.013(5) 0.007(4)
C6 0.038(5) 0.050(5) 0.052(5) -0.020(4) -0.012(4) 0.017(4)
C7 0.050(6) 0.068(7) 0.060(6) -0.022(5) -0.018(5) 0.020(5)
C8 0.053(6) 0.110(10) 0.064(7) -0.049(7) -0.020(5) 0.014(6)
C9 0.069(8) 0.092(10) 0.103(10) -0.062(8) -0.030(7) 0.012(7)
C10 0.076(8) 0.062(7) 0.093(9) -0.047(7) -0.035(7) 0.026(6)
C11 0.045(5) 0.038(4) 0.043(5) -0.019(4) -0.015(4) 0.014(4)
C12 0.057(6) 0.049(5) 0.059(6) -0.027(5) -0.026(5) 0.015(4)
C13 0.052(6) 0.070(7) 0.059(6) -0.028(5) -0.030(5) 0.020(5)
C14 0.057(6) 0.052(6) 0.065(6) -0.035(5) -0.017(5) 0.010(5)
C15 0.043(5) 0.049(5) 0.059(6) -0.026(5) -0.022(4) 0.014(4)
C16 0.044(5) 0.041(5) 0.052(5) -0.025(4) -0.020(4) 0.014(4)
C17 0.059(6) 0.043(5) 0.062(6) -0.017(5) -0.016(5) 0.014(4)
C18 0.058(6) 0.049(6) 0.067(7) -0.019(5) -0.008(5) -0.001(5)
C19 0.045(5) 0.062(6) 0.076(7) -0.030(6) -0.019(5) 0.005(5)
C20 0.045(6) 0.055(6) 0.069(7) -0.018(5) -0.014(5) 0.014(5)
C21 0.041(5) 0.038(5) 0.046(5) -0.018(4) -0.008(4) 0.007(4)
C22 0.043(5) 0.049(5) 0.055(6) -0.026(5) -0.014(4) 0.007(4)
C23 0.056(6) 0.042(5) 0.054(6) -0.022(4) -0.011(5) 0.009(4)
C24 0.047(5) 0.054(6) 0.056(6) -0.023(5) -0.023(5) 0.015(4)
C25 0.046(5) 0.044(5) 0.061(6) -0.027(5) -0.017(4) 0.006(4)
C26 0.049(5) 0.033(4) 0.049(5) -0.016(4) -0.017(4) 0.008(4)
C27 0.059(6) 0.046(5) 0.052(6) -0.018(5) -0.008(5) 0.007(5)
C28 0.049(6) 0.059(7) 0.074(7) -0.020(6) -0.004(5) -0.006(5)
C29 0.068(7) 0.037(5) 0.077(7) -0.019(5) -0.010(6) -0.004(5)
C30 0.062(6) 0.039(5) 0.076(7) -0.029(5) -0.010(5) 0.007(5)
C31 0.041(5) 0.043(5) 0.049(5) -0.017(4) -0.008(4) 0.008(4)
C32 0.038(5) 0.057(6) 0.067(7) -0.021(5) -0.004(5) 0.001(4)
C33 0.041(5) 0.056(6) 0.072(7) -0.019(5) -0.012(5) 0.010(5)
C34 0.055(6) 0.048(6) 0.073(7) -0.016(5) -0.022(5) 0.010(5)
C35 0.041(5) 0.045(5) 0.067(6) -0.018(5) -0.017(5) 0.008(4)
C36 0.041(5) 0.037(5) 0.057(6) -0.012(4) -0.017(4) 0.009(4)
C37 0.056(6) 0.073(7) 0.060(6) -0.030(6) -0.009(5) 0.008(5)
C38 0.084(9) 0.081(8) 0.090(9) -0.047(7) -0.048(7) 0.021(7)
C39 0.066(8) 0.097(10) 0.117(11) -0.054(9) -0.053(8) 0.025(7)
C40 0.050(6) 0.076(7) 0.082(8) -0.036(6) -0.025(6) 0.031(5)
O1 0.131(10) 0.185(13) 0.152(11) -0.102(10) -0.096(9) 0.066(9)
O2 0.117(9) 0.166(12) 0.218(14) -0.150(12) -0.074(9) 0.063(8)
O3 0.231(19) 0.117(11) 0.137(12) -0.006(9) 0.011(12) -0.026(11)
C41 0.108(14) 0.16(2) 0.17(2) -0.109(18) -0.060(14) 0.046(14)
S5 0.074(2) 0.087(2) 0.108(3) -0.062(2) -0.0425(19) 0.0219(17)
F1 0.110(8) 0.234(14) 0.231(13) -0.171(12) -0.073(8) 0.097(9)
F2 0.154(13) 0.179(15) 0.38(3) -0.146(17) -0.015(15) -0.042(11)
F3 0.149(12) 0.58(4) 0.28(2) -0.32(3) -0.154(14) 0.161(18)
O4 0.136(10) 0.089(7) 0.203(13) -0.106(9) 0.006(9) -0.008(7)
O5 0.147(11) 0.202(14) 0.257(18) -0.169(14) -0.149(13) 0.115(11)
O6 0.096(8) 0.087(8) 0.264(18) -0.041(10) 0.064(10) -0.029(7)
C42 0.056(7) 0.163(16) 0.074(9) -0.064(10) -0.007(7) -0.025(9)
S6 0.0499(15) 0.0682(19) 0.127(3) -0.065(2) -0.0118(17) 0.0023(13)
F4 0.104(7) 0.199(12) 0.205(12) -0.136(11) -0.076(8) 0.088(8)
F5 0.086(7) 0.205(14) 0.190(13) 0.010(11) 0.022(8) -0.018(8)
F6 0.109(8) 0.44(3) 0.196(13) -0.202(17) -0.080(9) 0.050(12)
S7 0.146(6) 0.503(19) 0.296(11) -0.333(14) -0.100(7) 0.141(9)
O7 0.056(6) 0.198(14) 0.47(3) -0.240(18) -0.124(11) 0.058(7)
O8 0.142(14) 0.062(8) 0.80(7) -0.045(19) -0.18(3) 0.040(9)
O9 0.100(9) 0.28(2) 0.202(15) -0.180(16) 0.019(9) -0.031(11)
C43 0.15(2) 0.35(5) 0.20(3) -0.18(3) -0.07(2) 0.11(3)
F7 0.080(6) 0.206(13) 0.38(2) -0.184(14) -0.112(10) 0.026(7)
F8 0.134(11) 0.42(3) 0.236(17) -0.25(2) 0.021(11) -0.029(14)
F9 0.224(18) 0.159(13) 0.44(3) 0.086(17) -0.22(2) -0.042(13)

loop_
_atom_type_symbol
_atom_type_description
_atom_type_scat_dispersion_real
_atom_type_scat_dispersion_imag
_atom_type_scat_source
C C 0.0033 0.0016 'International Tables Vol C Tables 4.2.6.8 and 6.1.1.4'
S S 0.1246 0.1234 'International Tables Vol C Tables 4.2.6.8 and 6.1.1.4'
Ag Ag -0.8971 1.1015 'International Tables Vol C Tables 4.2.6.8 and 6.1.1.4'
H H 0.0000 0.0000 'International Tables Vol C Tables 4.2.6.8 and 6.1.1.4'
N N 0.0061 0.0033 'International Tables Vol C Tables 4.2.6.8 and 6.1.1.4'
O O 0.0106 0.0060 'International Tables Vol C Tables 4.2.6.8 and 6.1.1.4'
F F 0.0171 0.0103 'International Tables Vol C Tables 4.2.6.8 and 6.1.1.4'

loop_
_geom_angle_atom_site_label_1
_geom_angle_atom_site_label_2
_geom_angle_atom_site_label_3
_geom_angle
_geom_angle_site_symmetry_1
_geom_angle_site_symmetry_3
_geom_angle_publ_flag
N4 Ag1 N6 133.7(3) . . ?
N4 Ag1 N8 107.2(3) . . ?
N6 Ag1 N8 96.3(3) . . ?
N4 Ag1 N2 94.6(3) . . ?
N6 Ag1 N2 95.3(3) . . ?
N8 Ag1 N2 135.8(2) . . ?
N1 Ag2 N5 171.5(3) 1_645 . ?
N1 Ag2 Ag3 84.4(2) 1_645 1_645 ?
N5 Ag2 Ag3 103.7(2) . 1_645 ?
N3 Ag3 N7 172.6(3) 1_465 . ?
N3 Ag3 Ag2 84.1(2) 1_465 1_465 ?
N7 Ag3 Ag2 101.2(2) . 1_465 ?
C1 S1 C6 104.8(4) . . ?
C11 S2 C16 106.3(4) . . ?
C21 S3 C26 104.6(4) . . ?
C31 S4 C36 103.1(4) . . ?
C4 N1 C3 117.6(8) . . ?
C4 N1 Ag2 124.6(7) . 1_465 ?
C3 N1 Ag2 117.8(6) . 1_465 ?
C6 N2 C10 116.8(9) . . ?
C6 N2 Ag1 121.5(7) . . ?
C10 N2 Ag1 121.7(7) . . ?
C13 N3 C14 117.4(8) . . ?
C13 N3 Ag3 121.3(6) . 1_645 ?
C14 N3 Ag3 121.3(6) . 1_645 ?
C20 N4 C16 118.1(8) . . ?
C20 N4 Ag1 117.8(6) . . ?
C16 N4 Ag1 124.0(6) . . ?
C24 N5 C23 117.8(8) . . ?
C24 N5 Ag2 120.7(7) . . ?
C23 N5 Ag2 121.4(6) . . ?
C30 N6 C26 116.6(8) . . ?
C30 N6 Ag1 119.4(6) . . ?
C26 N6 Ag1 123.6(6) . . ?
C33 N7 C34 118.5(8) . . ?
C33 N7 Ag3 122.2(7) . . ?
C34 N7 Ag3 119.3(7) . . ?
C36 N8 C40 116.2(9) . . ?
C36 N8 Ag1 119.7(6) . . ?
C40 N8 Ag1 124.0(7) . . ?
C5 C1 C2 117.9(8) . . ?
C5 C1 S1 125.1(7) . . ?
C2 C1 S1 116.8(7) . . ?
C3 C2 C1 119.4(9) . . ?
N1 C3 C2 122.4(9) . . ?
N1 C4 C5 124.1(10) . . ?
C4 C5 C1 118.6(9) . . ?
N2 C6 C7 122.7(10) . . ?
N2 C6 S1 112.4(7) . . ?
C7 C6 S1 124.6(8) . . ?
C8 C7 C6 118.7(10) . . ?
C7 C8 C9 119.3(11) . . ?
C10 C9 C8 118.1(12) . . ?
C9 C10 N2 124.4(11) . . ?
C12 C11 C15 118.8(8) . . ?
C12 C11 S2 116.6(7) . . ?
C15 C11 S2 124.3(7) . . ?
C11 C12 C13 119.4(9) . . ?
N3 C13 C12 122.6(9) . . ?
N3 C14 C15 124.1(9) . . ?
C14 C15 C11 117.7(9) . . ?
N4 C16 C17 122.2(9) . . ?
N4 C16 S2 111.2(7) . . ?
C17 C16 S2 126.4(7) . . ?
C18 C17 C16 118.6(9) . . ?
C17 C18 C19 120.3(10) . . ?
C20 C19 C18 118.0(10) . . ?
N4 C20 C19 122.8(9) . . ?
C25 C21 C22 118.5(8) . . ?
C25 C21 S3 125.0(7) . . ?
C22 C21 S3 116.2(7) . . ?
C23 C22 C21 118.2(9) . . ?
N5 C23 C22 123.6(9) . . ?
N5 C24 C25 122.6(9) . . ?
C24 C25 C21 119.2(9) . . ?
N6 C26 C27 123.2(8) . . ?
N6 C26 S3 113.8(7) . . ?
C27 C26 S3 122.9(7) . . ?
C26 C27 C28 118.5(9) . . ?
C29 C28 C27 118.8(10) . . ?
C30 C29 C28 118.4(10) . . ?
N6 C30 C29 124.5(9) . . ?
C35 C31 C32 118.5(9) . . ?
C35 C31 S4 125.1(7) . . ?
C32 C31 S4 116.4(7) . . ?
C33 C32 C31 118.7(10) . . ?
N7 C33 C32 122.7(9) . . ?
N7 C34 C35 121.2(10) . . ?
C31 C35 C34 120.4(9) . . ?
N8 C36 C37 123.3(9) . . ?
N8 C36 S4 114.9(7) . . ?
C37 C36 S4 121.5(8) . . ?
C38 C37 C36 117.1(10) . . ?
C39 C38 C37 119.3(11) . . ?
C38 C39 C40 119.6(12) . . ?
N8 C40 C39 124.3(11) . . ?
F3 C41 F1 112.3(19) . . ?
F3 C41 F2 103(2) . . ?
F1 C41 F2 104(2) . . ?
F3 C41 S5 113.3(17) . . ?
F1 C41 S5 115.0(16) . . ?
F2 C41 S5 107.9(16) . . ?
O2 S5 O1 120.1(8) . . ?
O2 S5 O3 113.9(11) . . ?
O1 S5 O3 111.5(10) . . ?
O2 S5 C41 106.2(9) . . ?
O1 S5 C41 102.5(9) . . ?
O3 S5 C41 99.4(12) . . ?
F6 C42 F4 109.0(18) . . ?
F6 C42 F5 104.2(15) . . ?
F4 C42 F5 104.6(14) . . ?
F6 C42 S6 114.6(11) . . ?
F4 C42 S6 113.1(10) . . ?
F5 C42 S6 110.5(14) . . ?
O6 S6 O5 112.9(12) . . ?
O6 S6 O4 114.9(10) . . ?
O5 S6 O4 116.4(9) . . ?
O6 S6 C42 101.7(9) . . ?
O5 S6 C42 102.8(7) . . ?
O4 S6 C42 106.0(8) . . ?
O9 S7 C43 128.3(15) . . ?
O9 S7 O7 122.6(11) . . ?
C43 S7 O7 90.9(16) . . ?
O9 S7 O8 123.4(19) . . ?
C43 S7 O8 77(2) . . ?
O7 S7 O8 102.9(8) . . ?
F8 C43 F7 112(3) . . ?
F8 C43 S7 135(2) . . ?
F7 C43 S7 103(2) . . ?
F8 C43 F9 112(3) . . ?
F7 C43 F9 105.1(17) . . ?
S7 C43 F9 85(2) . . ?

loop_
_geom_bond_atom_site_label_1
_geom_bond_atom_site_label_2
_geom_bond_distance
_geom_bond_site_symmetry_2
_geom_bond_publ_flag
Ag1 N4 2.332(8) . ?
Ag1 N6 2.389(8) . ?
Ag1 N8 2.404(9) . ?
Ag1 N2 2.425(9) . ?
Ag2 N1 2.160(8) 1_645 ?
Ag2 N5 2.175(7) . ?
Ag2 Ag3 3.2264(14) 1_645 ?
Ag3 N3 2.133(7) 1_465 ?
Ag3 N7 2.143(8) . ?
Ag3 Ag2 3.2264(14) 1_465 ?
S1 C1 1.753(9) . ?
S1 C6 1.770(10) . ?
S2 C11 1.762(8) . ?
S2 C16 1.780(9) . ?
S3 C21 1.768(9) . ?
S3 C26 1.779(9) . ?
S4 C31 1.765(9) . ?
S4 C36 1.770(10) . ?
N1 C4 1.316(13) . ?
N1 C3 1.351(13) . ?
N1 Ag2 2.160(8) 1_465 ?
N2 C6 1.333(12) . ?
N2 C10 1.352(14) . ?
N3 C13 1.328(13) . ?
N3 C14 1.330(13) . ?
N3 Ag3 2.133(7) 1_645 ?
N4 C20 1.335(13) . ?
N4 C16 1.338(11) . ?
N5 C24 1.331(13) . ?
N5 C23 1.341(13) . ?
N6 C30 1.325(12) . ?
N6 C26 1.342(11) . ?
N7 C33 1.326(14) . ?
N7 C34 1.354(13) . ?
N8 C36 1.332(12) . ?
N8 C40 1.347(14) . ?
C1 C5 1.385(13) . ?
C1 C2 1.393(14) . ?
C2 C3 1.376(13) . ?
C4 C5 1.382(13) . ?
C6 C7 1.404(14) . ?
C7 C8 1.355(16) . ?
C8 C9 1.404(18) . ?
C9 C10 1.348(17) . ?
C11 C12 1.372(13) . ?
C11 C15 1.378(13) . ?
C12 C13 1.376(13) . ?
C14 C15 1.376(13) . ?
C16 C17 1.379(13) . ?
C17 C18 1.355(15) . ?
C18 C19 1.375(15) . ?
C19 C20 1.371(15) . ?
C21 C25 1.377(13) . ?
C21 C22 1.395(13) . ?
C22 C23 1.355(13) . ?
C24 C25 1.369(13) . ?
C26 C27 1.371(13) . ?
C27 C28 1.378(15) . ?
C28 C29 1.377(15) . ?
C29 C30 1.355(15) . ?
C31 C35 1.354(13) . ?
C31 C32 1.394(13) . ?
C32 C33 1.381(14) . ?
C34 C35 1.382(13) . ?
C36 C37 1.402(15) . ?
C37 C38 1.401(17) . ?
C38 C39 1.341(18) . ?
C39 C40 1.353(17) . ?
O1 S5 1.406(11) . ?
O2 S5 1.369(10) . ?
O3 S5 1.410(14) . ?
C41 F3 1.26(2) . ?
C41 F1 1.26(2) . ?
C41 F2 1.35(3) . ?
C41 S5 1.79(2) . ?
O4 S6 1.378(9) . ?
O5 S6 1.373(13) . ?
O6 S6 1.362(13) . ?
C42 F6 1.224(16) . ?
C42 F4 1.294(19) . ?
C42 F5 1.308(19) . ?
C42 S6 1.805(15) . ?
S7 O9 1.216(13) . ?
S7 C43 1.52(3) . ?
S7 O7 1.652(16) . ?
S7 O8 1.720(19) . ?
C43 F8 1.17(2) . ?
C43 F7 1.47(3) . ?
C43 F9 1.68(4) . ?
